data_7112403
loop_
_publ_author_name
'Lusi, Matteo'
'Bernstein, Joel'

_publ_section_title
;
 On the propulsion mechanism of &quot;jumping&quot; crystals.
;
_journal_issue 81
_journal_name_full 'Chemical communications (Cambridge, England)'
_journal_page_first 9293
_journal_page_last 9295
_journal_paper_doi 10.1039/c3cc45646c
_journal_volume 49
_journal_year 2013
_chemical_formula_sum 'C10 H8 Br2 N2 Zn'
_chemical_formula_weight 381.37
_chemical_name_common 1_273
_chemical_name_systematic
;
 ?
;
_space_group_IT_number 15
_symmetry_cell_setting monoclinic
_symmetry_space_group_name_Hall '-C 2yc'
_symmetry_space_group_name_H-M 'C 1 2/c 1'
_atom_sites_solution_hydrogens geom
_atom_sites_solution_primary direct
_atom_sites_solution_secondary difmap
_audit_creation_method SHELXL-97
_cell_angle_alpha 90.00
_cell_angle_beta 97.911(3)
_cell_angle_gamma 90.00
_cell_formula_units_Z 4
_cell_length_a 10.7501(5)
_cell_length_b 14.7970(8)
_cell_length_c 7.7792(4)
_cell_measurement_temperature 273(2)
_cell_volume 1225.65(11)
_computing_cell_refinement 'APEX (Bruker)'
_computing_data_collection 'APEX (Bruker)'
_computing_data_reduction SAINT
_computing_molecular_graphics 'X-Seed (Barbour,2001;Atwood&Barbour,2003)'
_computing_publication_material 'X-Seed (Barbour,2001;Atwood&Barbour,2003)'
_computing_structure_refinement 'SHELXL-97 (Sheldrick, 1997)'
_computing_structure_solution 'SHELXS-97 (Sheldrick, 1990)'
_diffrn_ambient_temperature 273(2)
_diffrn_measured_fraction_theta_full 0.997
_diffrn_measured_fraction_theta_max 0.983
_diffrn_radiation_monochromator graphite
_diffrn_radiation_source 'fine-focus sealed tube'
_diffrn_radiation_type MoK\a
_diffrn_radiation_wavelength 0.71073
_diffrn_reflns_av_R_equivalents 0.0394
_diffrn_reflns_av_sigmaI/netI 0.0546
_diffrn_reflns_limit_h_max 17
_diffrn_reflns_limit_h_min -18
_diffrn_reflns_limit_k_max 25
_diffrn_reflns_limit_k_min -25
_diffrn_reflns_limit_l_max 13
_diffrn_reflns_limit_l_min -12
_diffrn_reflns_number 8487
_diffrn_reflns_theta_full 26.00
_diffrn_reflns_theta_max 37.42
_diffrn_reflns_theta_min 2.36
_exptl_absorpt_coefficient_mu 8.492
_exptl_absorpt_correction_T_max 0.2815
_exptl_absorpt_correction_T_min 0.2815
_exptl_absorpt_correction_type multi-scan
_exptl_absorpt_process_details sadabs
_exptl_crystal_colour colourless
_exptl_crystal_density_diffrn 2.067
_exptl_crystal_density_method 'not measured'
_exptl_crystal_description prism
_exptl_crystal_F_000 728
_exptl_crystal_size_max 0.20
_exptl_crystal_size_mid 0.20
_exptl_crystal_size_min 0.20
_refine_diff_density_max 0.961
_refine_diff_density_min -1.047
_refine_diff_density_rms 0.097
_refine_ls_extinction_method none
_refine_ls_goodness_of_fit_ref 0.944
_refine_ls_hydrogen_treatment constr
_refine_ls_matrix_type full
_refine_ls_number_parameters 69
_refine_ls_number_reflns 3167
_refine_ls_number_restraints 0
_refine_ls_restrained_S_all 0.944
_refine_ls_R_factor_all 0.1011
_refine_ls_R_factor_gt 0.0361
_refine_ls_shift/su_max 0.000
_refine_ls_shift/su_mean 0.000
_refine_ls_structure_factor_coef Fsqd
_refine_ls_weighting_details 'calc w=1/[\s^2^(Fo^2^)+(0.0472P)^2^+0.0000P] where P=(Fo^2^+2Fc^2^)/3'
_refine_ls_weighting_scheme calc
_refine_ls_wR_factor_gt 0.0847
_refine_ls_wR_factor_ref 0.1021
_reflns_number_gt 1614
_reflns_number_total 3167
_reflns_threshold_expression >2sigma(I)
_cod_data_source_file c3cc45646c.txt
_cod_data_source_block C:\1_273.CIF
_cod_original_sg_symbol_H-M C2/c
_cod_database_code 7112403

loop_
_symmetry_equiv_pos_as_xyz
'x, y, z'
'-x, y, -z+1/2'
'x+1/2, y+1/2, z'
'-x+1/2, y+1/2, -z+1/2'
'-x, -y, -z'
'x, -y, z-1/2'
'-x+1/2, -y+1/2, -z'
'x+1/2, -y+1/2, z-1/2'

loop_
_atom_site_label
_atom_site_type_symbol
_atom_site_fract_x
_atom_site_fract_y
_atom_site_fract_z
_atom_site_U_iso_or_equiv
_atom_site_adp_type
_atom_site_occupancy
_atom_site_symmetry_multiplicity
_atom_site_calc_flag
_atom_site_refinement_flags
Zn1 Zn 0.5000 0.29951(2) 0.2500 0.03733(12) Uani 1 2 d S
Br1 Br 0.48573(3) 0.214820(18) -0.00554(3) 0.05521(12) Uani 1 1 d .
N2 N 0.61974(18) 0.40550(13) 0.2244(2) 0.0368(4) Uani 1 1 d .
C1 C 0.5661(2) 0.48722(15) 0.2338(3) 0.0379(5) Uani 1 1 d .
C6 C 0.6338(3) 0.56555(19) 0.2137(4) 0.0554(7) Uani 1 1 d .
H6 H 0.5973 0.6220 0.2228 0.067 Uiso 1 1 calc R
C3 C 0.7373(2) 0.3994(2) 0.1904(4) 0.0506(6) Uani 1 1 d .
H3 H 0.7728 0.3426 0.1821 0.061 Uiso 1 1 calc R
C5 C 0.7553(3) 0.5581(3) 0.1803(5) 0.0721(10) Uani 1 1 d .
H5 H 0.8018 0.6100 0.1667 0.086 Uiso 1 1 calc R
C4 C 0.8083(3) 0.4752(3) 0.1671(4) 0.0647(8) Uani 1 1 d .
H4 H 0.8903 0.4698 0.1429 0.078 Uiso 1 1 calc R

loop_
_atom_site_aniso_label
_atom_site_aniso_U_11
_atom_site_aniso_U_22
_atom_site_aniso_U_33
_atom_site_aniso_U_23
_atom_site_aniso_U_13
_atom_site_aniso_U_12
Zn1 0.0490(3) 0.02948(18) 0.0355(2) 0.000 0.01270(16) 0.000
Br1 0.0818(3) 0.04759(17) 0.03903(16) -0.00976(10) 0.01821(13) -0.00782(12)
N2 0.0370(10) 0.0393(10) 0.0344(9) 0.0011(7) 0.0064(7) -0.0021(8)
C1 0.0496(13) 0.0343(11) 0.0282(10) 0.0011(8) -0.0005(9) -0.0044(9)
C6 0.0644(19) 0.0427(14) 0.0568(16) 0.0083(12) 0.0002(13) -0.0137(12)
C3 0.0404(14) 0.0630(17) 0.0500(14) 0.0021(12) 0.0112(11) 0.0014(12)
C5 0.074(2) 0.077(2) 0.0649(19) 0.0105(17) 0.0055(16) -0.0398(18)
C4 0.0490(17) 0.088(2) 0.0575(18) 0.0049(17) 0.0099(13) -0.0198(16)

loop_
_atom_type_symbol
_atom_type_description
_atom_type_scat_dispersion_real
_atom_type_scat_dispersion_imag
_atom_type_scat_source
C C 0.0033 0.0016 'International Tables Vol C Tables 4.2.6.8 and 6.1.1.4'
H H 0.0000 0.0000 'International Tables Vol C Tables 4.2.6.8 and 6.1.1.4'
N N 0.0061 0.0033 'International Tables Vol C Tables 4.2.6.8 and 6.1.1.4'
Zn Zn 0.2839 1.4301 'International Tables Vol C Tables 4.2.6.8 and 6.1.1.4'
Br Br -0.2901 2.4595 'International Tables Vol C Tables 4.2.6.8 and 6.1.1.4'

loop_
_geom_angle_atom_site_label_1
_geom_angle_atom_site_label_2
_geom_angle_atom_site_label_3
_geom_angle
_geom_angle_site_symmetry_1
_geom_angle_site_symmetry_3
N2 Zn1 N2 80.57(11) . 2_655
N2 Zn1 Br1 107.18(5) . .
N2 Zn1 Br1 121.51(5) 2_655 .
N2 Zn1 Br1 121.51(5) . 2_655
N2 Zn1 Br1 107.18(5) 2_655 2_655
Br1 Zn1 Br1 115.15(2) . 2_655
C3 N2 C1 119.9(2) . .
C3 N2 Zn1 126.35(17) . .
C1 N2 Zn1 113.66(16) . .
N2 C1 C6 120.6(3) . .
N2 C1 C1 116.02(13) . 2_655
C6 C1 C1 123.39(17) . 2_655
C5 C6 C1 118.8(3) . .
N2 C3 C4 121.9(3) . .
C4 C5 C6 120.4(3) . .
C5 C4 C3 118.5(3) . .

loop_
_geom_bond_atom_site_label_1
_geom_bond_atom_site_label_2
_geom_bond_distance
_geom_bond_site_symmetry_2
Zn1 N2 2.0558(19) .
Zn1 N2 2.0558(19) 2_655
Zn1 Br1 2.3371(3) .
Zn1 Br1 2.3371(3) 2_655
N2 C3 1.330(3) .
N2 C1 1.346(3) .
C1 C6 1.389(3) .
C1 C1 1.477(5) 2_655
C6 C5 1.371(5) .
C3 C4 1.383(4) .
C5 C4 1.362(5) .
